data_1528194
loop_
_publ_author_name
'Welter, R.'
'Ressouche, E.'
'Malaman, B.'
'Venturini, G.'

_publ_section_title
;
 Crystallographic data and magnetic properties of new R Co Ge (R= La-Nd)
 compounds from susceptibility measurements and neutron diffraction data
;
_journal_name_full 'Journal of Alloys Compd.'
_journal_page_first 191
_journal_page_last 196
_journal_volume 201
_journal_year 1993
_chemical_formula_sum 'Co Ge La'
_space_group_IT_number 129
_symmetry_space_group_name_Hall 'P 4ab 2ab -1ab'
_symmetry_space_group_name_H-M 'P 4/n m m :1'
_cell_angle_alpha 90
_cell_angle_beta 90
_cell_angle_gamma 90
_cell_formula_units_Z 2
_cell_length_a 4.194
_cell_length_b 4.194
_cell_length_c 7.028
_cell_volume 123.620
_citation_journal_id_ASTM JALCEU
_cod_data_source_file Welter_JALCEU_1993_344.cif
_cod_data_source_block Co1Ge1La1
_cod_original_cell_volume 123.6199
_cod_original_sg_symbol_Hall '-P 4a 2a (x-1/4,y+1/4,z)'
_cod_original_formula_sum 'Co1 Ge1 La1'
_cod_database_code 1528194

loop_
_symmetry_equiv_pos_as_xyz
x,y,z
-y+1/2,x+1/2,z
-x,-y,z
y+1/2,-x+1/2,z
x+1/2,-y+1/2,-z
y,x,-z
-x+1/2,y+1/2,-z
-y,-x,-z
-x+1/2,-y+1/2,-z
y,-x,-z
x+1/2,y+1/2,-z
-y,x,-z
-x,y,z
-y+1/2,-x+1/2,z
x,-y,z
y+1/2,x+1/2,z

loop_
_atom_site_label
_atom_site_type_symbol
_atom_site_fract_x
_atom_site_fract_y
_atom_site_fract_z
_atom_site_occupancy
_atom_site_U_iso_or_equiv
Co1 Co 0 0 0 1 0.0
La1 La 0 0.5 0.33 1 0.0
Ge1 Ge 0 0.5 0.83 1 0.0
